data_7013995
loop_
_publ_author_name
'Raubenheimer, Helgard G.'
'du Toit, Aletta'
'du Toit, Maria'
'An, Jin'
'van Niekerk, Lizette'
'Cronje, Stephanie'
'Esterhuysen, Catharine'
'Crouch, Andrew M.'

_publ_section_title
;
 Anionic Fischer-type carbene complexes as bidentate (N,O) ligands.
;
_journal_issue 8
_journal_name_full 'Dalton transactions (Cambridge, England : 2003)'
_journal_page_first 1173
_journal_page_last 1180
_journal_paper_doi 10.1039/b316998g
_journal_year 2004
_chemical_formula_moiety 'C28 H18 Cr2 N4 Ni O12 S4'
_chemical_formula_sum 'C28 H18 Cr2 N4 Ni O12 S4'
_chemical_formula_weight 893.41
_chemical_name_systematic
;
?
;
_space_group_IT_number 2
_symmetry_cell_setting triclinic
_symmetry_space_group_name_Hall '-P 1'
_symmetry_space_group_name_H-M 'P -1'
_atom_sites_solution_hydrogens geom
_atom_sites_solution_primary direct
_atom_sites_solution_secondary difmap
_audit_creation_method SHELXL-97
_cell_angle_alpha 68.041(1)
_cell_angle_beta 68.520(1)
_cell_angle_gamma 81.515(1)
_cell_formula_units_Z 1
_cell_length_a 9.1998(1)
_cell_length_b 10.1307(1)
_cell_length_c 10.8045(1)
_cell_measurement_reflns_used 3938
_cell_measurement_temperature 203(2)
_cell_measurement_theta_max 27.48
_cell_measurement_theta_min 1.02
_cell_volume 868.997(17)
_computing_cell_refinement 'DENZO-SMN (Otwinowski & Minor, 1997)'
_computing_data_collection 'COLLECT (Nonius, 1998)'
_computing_data_reduction 'DENZO-SMN (Otwinowski & Minor, 1997)'
_computing_molecular_graphics 'ORTEP-III for Windows (Farrugia,1997)'
_computing_publication_material 'WINGX (Farrugia, 1999)'
_computing_structure_refinement 'SHELXL-97 (Sheldrick, 1997)'
_computing_structure_solution 'SHELXS-97 (Sheldrick, 1990)'
_diffrn_ambient_temperature 203(2)
_diffrn_measured_fraction_theta_full 0.993
_diffrn_measured_fraction_theta_max 0.993
_diffrn_measurement_device_type 'Nonius Kappa CCD'
_diffrn_measurement_method '\f and \w scans to fill Ewald sphere'
_diffrn_radiation_monochromator graphite
_diffrn_radiation_source 'fine-focus sealed tube'
_diffrn_radiation_type MoK\a
_diffrn_radiation_wavelength 0.71073
_diffrn_reflns_av_R_equivalents 0.0213
_diffrn_reflns_av_sigmaI/netI 0.0381
_diffrn_reflns_limit_h_max 11
_diffrn_reflns_limit_h_min -11
_diffrn_reflns_limit_k_max 12
_diffrn_reflns_limit_k_min -12
_diffrn_reflns_limit_l_max 13
_diffrn_reflns_limit_l_min -13
_diffrn_reflns_number 6541
_diffrn_reflns_theta_full 25.99
_diffrn_reflns_theta_max 25.99
_diffrn_reflns_theta_min 3.20
_exptl_absorpt_coefficient_mu 1.457
_exptl_absorpt_correction_type none
_exptl_crystal_colour orange-brown
_exptl_crystal_density_diffrn 1.707
_exptl_crystal_density_method 'not measured'
_exptl_crystal_description prism
_exptl_crystal_F_000 450
_exptl_crystal_size_max 0.1
_exptl_crystal_size_mid 0.06
_exptl_crystal_size_min 0.04
_refine_diff_density_max 0.305
_refine_diff_density_min -0.407
_refine_diff_density_rms 0.060
_refine_ls_extinction_method none
_refine_ls_goodness_of_fit_ref 1.029
_refine_ls_hydrogen_treatment constr
_refine_ls_matrix_type full
_refine_ls_number_parameters 234
_refine_ls_number_reflns 3400
_refine_ls_number_restraints 0
_refine_ls_restrained_S_all 1.029
_refine_ls_R_factor_all 0.0426
_refine_ls_R_factor_gt 0.0279
_refine_ls_shift/su_max 0.002
_refine_ls_shift/su_mean 0.000
_refine_ls_structure_factor_coef Fsqd
_refine_ls_weighting_details 'calc w=1/[\s^2^(Fo^2^)+(0.0290P)^2^+0.4168P] where P=(Fo^2^+2Fc^2^)/3'
_refine_ls_weighting_scheme calc
_refine_ls_wR_factor_gt 0.0637
_refine_ls_wR_factor_ref 0.0685
_reflns_number_gt 2752
_reflns_number_total 3400
_reflns_threshold_expression >2sigma(I)
_cod_data_source_file b316998g.txt
_cod_data_source_block 9
_cod_original_cell_volume 869.00(2)
_cod_original_sg_symbol_H-M P-1
_cod_database_code 7013995

loop_
_symmetry_equiv_pos_as_xyz
'x, y, z'
'-x, -y, -z'

loop_
_atom_site_label
_atom_site_type_symbol
_atom_site_fract_x
_atom_site_fract_y
_atom_site_fract_z
_atom_site_U_iso_or_equiv
_atom_site_adp_type
_atom_site_occupancy
_atom_site_symmetry_multiplicity
_atom_site_calc_flag
_atom_site_refinement_flags
_atom_site_disorder_assembly
_atom_site_disorder_group
C1 C 0.4690(3) 0.7588(3) 0.8048(3) 0.0311(6) Uani 1 1 d . . .
C2 C 0.2045(3) 0.8836(2) 0.9314(3) 0.0276(5) Uani 1 1 d . . .
C3 C 0.0610(3) 0.8207(2) 0.7826(3) 0.0281(5) Uani 1 1 d . . .
C4 C 0.3290(3) 0.9758(3) 0.6591(3) 0.0249(5) Uani 1 1 d . . .
C5 C 0.2057(3) 0.6131(3) 0.9416(3) 0.0346(6) Uani 1 1 d . . .
C11 C 0.3406(2) 0.6944(2) 0.6470(2) 0.0186(4) Uani 1 1 d . . .
C12 C 0.3348(2) 0.7583(2) 0.4986(2) 0.0190(5) Uani 1 1 d . . .
C13 C 0.3045(3) 0.8967(2) 0.2730(3) 0.0279(5) Uani 1 1 d . . .
H13 H 0.2827 0.9625 0.1933 0.033 Uiso 1 1 calc R . .
C14 C 0.3885(3) 0.7740(2) 0.2740(2) 0.0250(5) Uani 1 1 d . . .
C15 C 0.4530(3) 0.7232(3) 0.1506(3) 0.0394(7) Uani 1 1 d . . .
H15A H 0.3677 0.7036 0.1278 0.059 Uiso 1 1 calc R . .
H15B H 0.5144 0.6370 0.1748 0.059 Uiso 1 1 calc R . .
H15C H 0.5189 0.7961 0.0693 0.059 Uiso 1 1 calc R . .
C21 C 0.2480(3) 0.4089(3) 0.4330(3) 0.0352(6) Uani 1 1 d . . .
H21 H 0.3120 0.4552 0.3392 0.042 Uiso 1 1 calc R . .
C22 C 0.0501(3) 0.2847(3) 0.6473(3) 0.0458(7) Uani 1 1 d . . .
H22 H -0.0371 0.2349 0.7210 0.055 Uiso 1 1 calc R . .
C23 C 0.1667(3) 0.3334(3) 0.6673(3) 0.0347(6) Uani 1 1 d . . .
C24 C 0.1783(4) 0.3088(4) 0.8071(3) 0.0544(8) Uani 1 1 d . . .
H24A H 0.0851 0.2613 0.8815 0.082 Uiso 1 1 calc R . .
H24B H 0.1882 0.3993 0.8146 0.082 Uiso 1 1 calc R . .
H24C H 0.2693 0.2495 0.8169 0.082 Uiso 1 1 calc R . .
Cr1 Cr 0.26387(4) 0.79423(4) 0.79715(4) 0.02046(11) Uani 1 1 d . . .
N11 N 0.4055(2) 0.69633(18) 0.40310(19) 0.0196(4) Uani 1 1 d . . .
N21 N 0.2822(2) 0.40472(19) 0.5426(2) 0.0247(4) Uani 1 1 d . . .
Ni1 Ni 0.5000 0.5000 0.5000 0.01787(11) Uani 1 2 d S . .
O1 O 0.5923(2) 0.7357(2) 0.8098(2) 0.0527(6) Uani 1 1 d . . .
O2 O 0.1714(2) 0.9416(2) 1.01227(19) 0.0425(5) Uani 1 1 d . . .
O3 O -0.0620(2) 0.8377(2) 0.7759(2) 0.0483(5) Uani 1 1 d . . .
O4 O 0.3693(2) 1.08754(18) 0.58201(19) 0.0365(4) Uani 1 1 d . . .
O5 O 0.1738(3) 0.5058(2) 1.0305(2) 0.0637(6) Uani 1 1 d . . .
O11 O 0.40539(17) 0.57319(15) 0.66662(15) 0.0202(3) Uani 1 1 d . . .
S11 S 0.24407(7) 0.91557(6) 0.43444(6) 0.02627(15) Uani 1 1 d . . .
S21 S 0.08226(9) 0.32586(9) 0.47115(10) 0.0534(2) Uani 1 1 d . . .

loop_
_atom_site_aniso_label
_atom_site_aniso_U_11
_atom_site_aniso_U_22
_atom_site_aniso_U_33
_atom_site_aniso_U_23
_atom_site_aniso_U_13
_atom_site_aniso_U_12
C1 0.0349(15) 0.0374(14) 0.0303(14) -0.0224(12) -0.0127(12) 0.0055(11)
C2 0.0281(13) 0.0294(13) 0.0272(13) -0.0106(11) -0.0120(11) 0.0035(10)
C3 0.0315(14) 0.0254(13) 0.0269(13) -0.0122(11) -0.0073(11) 0.0026(10)
C4 0.0225(12) 0.0293(14) 0.0307(14) -0.0199(12) -0.0095(10) 0.0032(10)
C5 0.0362(15) 0.0356(15) 0.0318(15) -0.0151(13) -0.0095(12) 0.0037(12)
C11 0.0150(10) 0.0201(11) 0.0225(12) -0.0091(9) -0.0062(9) -0.0016(8)
C12 0.0179(11) 0.0172(11) 0.0251(12) -0.0094(9) -0.0093(9) 0.0012(8)
C13 0.0360(14) 0.0272(12) 0.0247(13) -0.0067(10) -0.0196(11) 0.0056(10)
C14 0.0272(12) 0.0264(12) 0.0232(13) -0.0075(10) -0.0123(10) 0.0014(10)
C15 0.0542(18) 0.0405(15) 0.0279(14) -0.0161(12) -0.0197(13) 0.0135(13)
C21 0.0324(14) 0.0365(14) 0.0434(16) -0.0162(13) -0.0172(12) -0.0024(11)
C22 0.0257(14) 0.0457(17) 0.064(2) -0.0207(15) -0.0073(14) -0.0099(12)
C23 0.0258(14) 0.0324(14) 0.0408(16) -0.0145(12) -0.0037(12) -0.0008(11)
C24 0.0516(19) 0.063(2) 0.0414(18) -0.0184(16) 0.0016(15) -0.0238(16)
Cr1 0.0207(2) 0.0220(2) 0.0216(2) -0.01199(16) -0.00726(16) 0.00299(14)
N11 0.0219(10) 0.0198(9) 0.0203(10) -0.0088(8) -0.0094(8) 0.0014(7)
N21 0.0222(10) 0.0214(10) 0.0308(11) -0.0121(9) -0.0064(9) 0.0004(8)
Ni1 0.0196(2) 0.0164(2) 0.0196(2) -0.00909(17) -0.00713(17) 0.00266(15)
O1 0.0321(11) 0.0844(16) 0.0600(14) -0.0411(13) -0.0259(10) 0.0156(10)
O2 0.0539(12) 0.0505(12) 0.0375(11) -0.0321(10) -0.0198(9) 0.0138(9)
O3 0.0271(11) 0.0604(13) 0.0634(14) -0.0249(11) -0.0224(10) 0.0093(9)
O4 0.0383(10) 0.0235(9) 0.0446(11) -0.0121(9) -0.0087(9) -0.0050(8)
O5 0.0831(17) 0.0371(12) 0.0474(14) 0.0056(11) -0.0155(12) -0.0049(11)
O11 0.0232(8) 0.0182(8) 0.0210(8) -0.0090(6) -0.0089(7) 0.0040(6)
S11 0.0322(3) 0.0220(3) 0.0298(3) -0.0120(3) -0.0169(3) 0.0091(2)
S21 0.0400(4) 0.0641(5) 0.0690(6) -0.0279(4) -0.0241(4) -0.0106(4)

loop_
_atom_type_symbol
_atom_type_description
_atom_type_scat_dispersion_real
_atom_type_scat_dispersion_imag
_atom_type_scat_source
C C 0.0033 0.0016 'International Tables Vol C Tables 4.2.6.8 and 6.1.1.4'
H H 0.0000 0.0000 'International Tables Vol C Tables 4.2.6.8 and 6.1.1.4'
Cr Cr 0.3209 0.6236 'International Tables Vol C Tables 4.2.6.8 and 6.1.1.4'
N N 0.0061 0.0033 'International Tables Vol C Tables 4.2.6.8 and 6.1.1.4'
Ni Ni 0.3393 1.1124 'International Tables Vol C Tables 4.2.6.8 and 6.1.1.4'
O O 0.0106 0.0060 'International Tables Vol C Tables 4.2.6.8 and 6.1.1.4'
S S 0.1246 0.1234 'International Tables Vol C Tables 4.2.6.8 and 6.1.1.4'

loop_
_geom_angle_atom_site_label_1
_geom_angle_atom_site_label_2
_geom_angle_atom_site_label_3
_geom_angle
_geom_angle_site_symmetry_1
_geom_angle_site_symmetry_3
_geom_angle_publ_flag
O1 C1 Cr1 179.1(2) . . ?
O2 C2 Cr1 178.0(2) . . ?
O3 C3 Cr1 178.6(2) . . ?
O4 C4 Cr1 175.93(19) . . ?
O5 C5 Cr1 177.6(2) . . ?
O11 C11 C12 110.50(17) . . ?
O11 C11 Cr1 124.01(15) . . ?
C12 C11 Cr1 125.41(14) . . ?
N11 C12 C11 121.62(18) . . ?
N11 C12 S11 113.39(16) . . ?
C11 C12 S11 124.96(15) . . ?
C14 C13 S11 111.33(17) . . ?
C14 C13 H13 124.3 . . ?
S11 C13 H13 124.3 . . ?
C13 C14 N11 113.24(19) . . ?
C13 C14 C15 124.7(2) . . ?
N11 C14 C15 122.08(19) . . ?
C14 C15 H15A 109.5 . . ?
C14 C15 H15B 109.5 . . ?
H15A C15 H15B 109.5 . . ?
C14 C15 H15C 109.5 . . ?
H15A C15 H15C 109.5 . . ?
H15B C15 H15C 109.5 . . ?
N21 C21 S21 116.0(2) . . ?
N21 C21 H21 122.0 . . ?
S21 C21 H21 122.0 . . ?
C23 C22 S21 111.3(2) . . ?
C23 C22 H22 124.4 . . ?
S21 C22 H22 124.4 . . ?
C22 C23 N21 113.9(2) . . ?
C22 C23 C24 124.8(3) . . ?
N21 C23 C24 121.2(2) . . ?
C23 C24 H24A 109.5 . . ?
C23 C24 H24B 109.5 . . ?
H24A C24 H24B 109.5 . . ?
C23 C24 H24C 109.5 . . ?
H24A C24 H24C 109.5 . . ?
H24B C24 H24C 109.5 . . ?
C2 Cr1 C4 86.49(10) . . ?
C2 Cr1 C1 92.19(10) . . ?
C4 Cr1 C1 88.83(11) . . ?
C2 Cr1 C3 91.71(10) . . ?
C4 Cr1 C3 92.35(10) . . ?
C1 Cr1 C3 175.98(9) . . ?
C2 Cr1 C5 91.49(10) . . ?
C4 Cr1 C5 176.62(10) . . ?
C1 Cr1 C5 88.54(11) . . ?
C3 Cr1 C5 90.41(11) . . ?
C2 Cr1 C11 177.39(9) . . ?
C4 Cr1 C11 93.04(9) . . ?
C1 Cr1 C11 85.22(9) . . ?
C3 Cr1 C11 90.88(9) . . ?
C5 Cr1 C11 88.86(10) . . ?
C12 N11 C14 112.09(18) . . ?
C12 N11 Ni1 108.99(14) . . ?
C14 N11 Ni1 138.80(14) . . ?
C21 N21 C23 109.8(2) . . ?
C21 N21 Ni1 117.63(17) . . ?
C23 N21 Ni1 132.51(16) . . ?
O11 Ni1 O11 180.0 . 2_666 ?
O11 Ni1 N11 100.78(6) . 2_666 ?
O11 Ni1 N11 79.22(6) 2_666 2_666 ?
O11 Ni1 N11 79.22(6) . . ?
O11 Ni1 N11 100.78(6) 2_666 . ?
N11 Ni1 N11 180.00(11) 2_666 . ?
O11 Ni1 N21 92.94(6) . . ?
O11 Ni1 N21 87.06(6) 2_666 . ?
N11 Ni1 N21 92.75(7) 2_666 . ?
N11 Ni1 N21 87.25(7) . . ?
O11 Ni1 N21 87.06(6) . 2_666 ?
O11 Ni1 N21 92.94(6) 2_666 2_666 ?
N11 Ni1 N21 87.25(7) 2_666 2_666 ?
N11 Ni1 N21 92.75(7) . 2_666 ?
N21 Ni1 N21 180.00(9) . 2_666 ?
C11 O11 Ni1 119.35(13) . . ?
C13 S11 C12 89.94(11) . . ?
C21 S21 C22 88.92(13) . . ?

loop_
_geom_bond_atom_site_label_1
_geom_bond_atom_site_label_2
_geom_bond_distance
_geom_bond_site_symmetry_2
_geom_bond_publ_flag
C1 O1 1.141(3) . ?
C1 Cr1 1.895(3) . ?
C2 O2 1.156(3) . ?
C2 Cr1 1.866(2) . ?
C3 O3 1.144(3) . ?
C3 Cr1 1.902(3) . ?
C4 O4 1.142(3) . ?
C4 Cr1 1.894(3) . ?
C5 O5 1.138(3) . ?
C5 Cr1 1.905(3) . ?
C11 O11 1.261(2) . ?
C11 C12 1.506(3) . ?
C11 Cr1 2.080(2) . ?
C12 N11 1.325(3) . ?
C12 S11 1.709(2) . ?
C13 C14 1.362(3) . ?
C13 S11 1.702(2) . ?
C13 H13 0.9400 . ?
C14 N11 1.375(3) . ?
C14 C15 1.496(3) . ?
C15 H15A 0.9700 . ?
C15 H15B 0.9700 . ?
C15 H15C 0.9700 . ?
C21 N21 1.316(3) . ?
C21 S21 1.692(3) . ?
C21 H21 0.9400 . ?
C22 C23 1.358(4) . ?
C22 S21 1.707(3) . ?
C22 H22 0.9400 . ?
C23 N21 1.384(3) . ?
C23 C24 1.478(4) . ?
C24 H24A 0.9700 . ?
C24 H24B 0.9700 . ?
C24 H24C 0.9700 . ?
N11 Ni1 2.0994(17) . ?
N21 Ni1 2.1733(18) . ?
Ni1 O11 2.0515(14) . ?
Ni1 O11 2.0515(14) 2_666 ?
Ni1 N11 2.0994(17) 2_666 ?
Ni1 N21 2.1733(18) 2_666 ?
